data_2103757
loop_
_publ_author_name
'Yasui, Masanori'
'Ishikawa, Yoshimitsu'
'Ishida, Takayuki'
'Nogami, Takashi'
'Iwasaki, Fujiko'

_publ_section_title
;
 Bis(hfac)-copper(II) complexes bridged by pyrimidines showing magnetic
 interactions
;
_journal_issue 6
_journal_name_full 'Acta Crystallographica Section B'
_journal_page_first 772
_journal_page_last 779
_journal_paper_doi 10.1107/S0108768101013568
_journal_volume 57
_journal_year 2001
_chemical_formula_moiety 'Cu3, 6(C5 H1 F6 O2), 2(C5 H6 N2)'
_chemical_formula_sum 'C40 H18 Cu3 F36 N4 O12'
_chemical_formula_weight 1621.20
_chemical_name_common
;
tris-[bis-(1,1,1,5,5,5-hexafluoropentane-2,4-dionato)copper(II)]-bis
[m-4-methylpyrimidine-N1:N3]
;
_chemical_name_systematic
;
tris-[bis-(1,1,1,5,5,5-hexafluoropentane-2,4-dionato)copper(II)]-bis
[m-4-methylpyrimidine-N1:N3]
;
_space_group_IT_number 2
_symmetry_cell_setting triclinic
_symmetry_space_group_name_Hall '-P 1'
_symmetry_space_group_name_H-M 'P -1'
_cell_angle_alpha 95.48(2)
_cell_angle_beta 112.982(19)
_cell_angle_gamma 64.503(18)
_cell_formula_units_Z 1
_cell_length_a 11.552(3)
_cell_length_b 13.397(4)
_cell_length_c 10.505(3)
_cell_measurement_reflns_used 25
_cell_measurement_temperature 100
_cell_measurement_theta_max 16.3
_cell_measurement_theta_min 12.7
_cell_volume 1345.8(7)
_computing_cell_refinement 'AFC Diffractometer Control (Rigaku, 1994)'
_computing_data_collection 'AFC Diffractometer Control (Rigaku, 1994)'
_computing_data_reduction 'teXsan (MSC, 1992)'
_computing_molecular_graphics 'ORTEP II (Johnson,1976)'
_computing_publication_material 'SHELXL-97 (Sheldrick, 1997)'
_computing_structure_refinement 'SHELXL-97 (Sheldrick, 1997)'
_computing_structure_solution 'SAPI91 (Fan Hai-Fu, 1991)'
_diffrn_ambient_temperature 100
_diffrn_measured_fraction_theta_full .999
_diffrn_measured_fraction_theta_max .999
_diffrn_measurement_device_type 'Rigaku AFC7R'
_diffrn_measurement_method \w-2\q
_diffrn_radiation_monochromator graphite
_diffrn_radiation_source 'rotating anode'
_diffrn_radiation_type MoK\a
_diffrn_radiation_wavelength .71073
_diffrn_reflns_av_R_equivalents .0165
_diffrn_reflns_av_sigmaI/netI .0368
_diffrn_reflns_limit_h_max 14
_diffrn_reflns_limit_h_min -11
_diffrn_reflns_limit_k_max 17
_diffrn_reflns_limit_k_min -15
_diffrn_reflns_limit_l_max 12
_diffrn_reflns_limit_l_min -13
_diffrn_reflns_number 6750
_diffrn_reflns_theta_full 27.50
_diffrn_reflns_theta_max 27.50
_diffrn_reflns_theta_min 2.34
_diffrn_standards_decay_% 2.79
_diffrn_standards_interval_count 150
_diffrn_standards_number 3
_exptl_absorpt_coefficient_mu 1.362
_exptl_absorpt_correction_T_max .895
_exptl_absorpt_correction_T_min .823
_exptl_absorpt_correction_type numerical
_exptl_absorpt_process_details '(Coppens et al., 1965)'
_exptl_crystal_colour green
_exptl_crystal_density_diffrn 2.000
_exptl_crystal_density_method 'not measured'
_exptl_crystal_description pillar
_exptl_crystal_F_000 793
_exptl_crystal_size_max .250
_exptl_crystal_size_mid .120
_exptl_crystal_size_min .100
_refine_diff_density_max .620
_refine_diff_density_min -.584
_refine_ls_extinction_coef none
_refine_ls_extinction_method none
_refine_ls_goodness_of_fit_ref 1.026
_refine_ls_hydrogen_treatment refall
_refine_ls_matrix_type full
_refine_ls_number_parameters 466
_refine_ls_number_reflns 6185
_refine_ls_number_restraints 0
_refine_ls_restrained_S_all 1.026
_refine_ls_R_factor_all .0491
_refine_ls_R_factor_gt .0345
_refine_ls_shift/su_max .008
_refine_ls_shift/su_mean .000
_refine_ls_structure_factor_coef Fsqd
_refine_ls_weighting_details 'w=1/[\s^2^(Fo^2^)+(0.0418P)^2^+1.0143P] where P=(Fo^2^+2Fc^2^)/3'
_refine_ls_weighting_scheme calc
_refine_ls_wR_factor_ref .0932
_reflns_number_gt 5044
_reflns_number_total 6185
_reflns_threshold_expression >2sigma(I)
_cod_data_source_file oa0036.cif
_cod_data_source_block 4b
_cod_depositor_comments
;
The following automatic conversions were performed:
'_symmetry_cell_setting' value 'Triclinic' changed to 'triclinic'
according to '/home/saulius/struct/CIF-dictionaries/cif_core.dic'
dictionary named 'cif_core.dic' version 2.4.1 from 2010-06-29.

Automatic conversion script
Id: cif_fix_enum 1527 2010-12-29 10:47:43Z saulius 

The following automatic conversions were performed:

'_symmetry_cell_setting' value 'Triclinic' changed to 'triclinic'
according to /home/saulius/struct/CIF-dictionaries/cif_core.dic
dictionary named 'cif_core.dic' version 2.4.1 from 2010-06-29.

Automatic conversion script
Id: cif_fix_values 1715 2011-07-08 13:25:40Z adriana 
;
_cod_original_cell_volume 1345.8(6)
_cod_database_code 2103757

loop_
_symmetry_equiv_pos_as_xyz
'x, y, z'
'-x, -y, -z'

loop_
_atom_site_label
_atom_site_fract_x
_atom_site_fract_y
_atom_site_fract_z
_atom_site_U_iso_or_equiv
_atom_site_adp_type
_atom_site_calc_flag
_atom_site_refinement_flags
_atom_site_occupancy
_atom_site_type_symbol
Cu1 .0000 .5000 .0000 .01848(10) Uani d S 1 Cu
Cu2 .40377(3) .02105(2) .24953(3) .01931(8) Uani d . 1 Cu
O1 -.18544(17) .52284(14) -.13851(17) .0217(3) Uani d . 1 O
O2 -.02686(17) .44061(14) .14343(17) .0215(3) Uani d . 1 O
O3 .57838(17) .03455(15) .30184(19) .0253(4) Uani d . 1 O
O4 .34400(18) .13268(14) .37049(18) .0248(4) Uani d . 1 O
O5 .48443(17) -.10936(14) .16078(18) .0227(4) Uani d . 1 O
O6 .25497(17) -.01933(14) .23831(18) .0226(3) Uani d . 1 O
N1 .0987(2) .30996(17) -.0603(2) .0208(4) Uani d . 1 N
N2 .2740(2) .13246(16) .0539(2) .0191(4) Uani d . 1 N
C1 .1853(2) .23777(19) .0515(3) .0201(5) Uani d . 1 C
C2 .2766(3) .0974(2) -.0701(3) .0226(5) Uani d . 1 C
C3 .1901(3) .1648(2) -.1910(3) .0227(5) Uani d . 1 C
C4 .0990(2) .2729(2) -.1846(2) .0205(5) Uani d . 1 C
C5 .0015(3) .3499(2) -.3123(3) .0283(6) Uani d . 1 C
C6 -.2620(2) .48641(19) -.1198(3) .0212(5) Uani d . 1 C
C7 -.2433(3) .4361(2) .0007(3) .0231(5) Uani d . 1 C
C8 -.1282(3) .41958(19) .1234(3) .0222(5) Uani d . 1 C
C9 -.3913(3) .5010(2) -.2511(3) .0275(5) Uani d . 1 C
C10 -.1171(3) .3685(3) .2545(3) .0362(7) Uani d . 1 C
C11 .6108(3) .1033(2) .3804(3) .0252(5) Uani d . 1 C
C12 .5361(3) .1801(2) .4510(3) .0266(5) Uani d . 1 C
C13 .4078(2) .1890(2) .4389(2) .0216(5) Uani d . 1 C
C14 .7519(3) .0973(3) .3967(3) .0377(7) Uani d . 1 C
C15 .3263(3) .2801(2) .5115(3) .0254(5) Uani d . 1 C
C16 .4284(2) -.17387(19) .1036(3) .0214(5) Uani d . 1 C
C17 .3040(3) -.1691(2) .0957(3) .0252(5) Uani d . 1 C
C18 .2291(2) -.0932(2) .1674(3) .0229(5) Uani d . 1 C
C19 .5161(3) -.2668(2) .0380(3) .0255(5) Uani d . 1 C
C20 .1014(3) -.1056(2) .1656(3) .0290(6) Uani d . 1 C
F1 -.46939(19) .60657(16) -.2961(2) .0558(6) Uani d . 1 F
F2 -.3560(2) .4474(2) -.3505(2) .0727(8) Uani d . 1 F
F3 -.4741(2) .46547(19) -.2298(2) .0560(6) Uani d . 1 F
F4 -.1092(3) .4364(2) .3547(2) .0642(6) Uani d . 1 F
F5 -.2236(2) .3463(2) .2347(2) .0687(7) Uani d . 1 F
F6 -.0028(2) .27520(18) .3020(2) .0629(6) Uani d . 1 F
F7 .7590(2) .09951(18) .2743(2) .0477(5) Uani d . 1 F
F8 .7762(2) .18098(19) .4620(2) .0614(7) Uani d . 1 F
F9 .85435(18) .00267(19) .4684(2) .0547(5) Uani d . 1 F
F10 .22478(18) .36426(13) .41889(17) .0373(4) Uani d . 1 F
F11 .40654(17) .31965(14) .60977(17) .0361(4) Uani d . 1 F
F12 .26784(17) .24268(14) .57041(17) .0338(4) Uani d . 1 F
F13 .53001(19) -.22466(14) -.06234(18) .0372(4) Uani d . 1 F
F14 .64350(16) -.32467(14) .13174(18) .0372(4) Uani d . 1 F
F15 .46121(17) -.33796(13) -.01825(19) .0353(4) Uani d . 1 F
F16 .1445(2) -.19755(17) .2434(2) .0514(5) Uani d . 1 F
F17 .02267(17) -.11661(15) .03777(18) .0384(4) Uani d . 1 F
F18 .02194(19) -.02037(17) .2123(2) .0481(5) Uani d . 1 F
H1 .183(3) .265(2) .139(3) .019(7) Uiso d . 1 H
H2 .342(3) .024(2) -.069(3) .017(6) Uiso d . 1 H
H3 .197(3) .140(3) -.267(3) .034(8) Uiso d . 1 H
H5A .037(6) .391(5) -.335(6) .11(2) Uiso d . 1 H
H5B -.068(5) .400(4) -.306(5) .073(14) Uiso d . 1 H
H5C -.028(5) .314(4) -.382(5) .074(14) Uiso d . 1 H
H7 -.310(3) .417(2) -.001(3) .027(8) Uiso d . 1 H
H12 .571(4) .224(3) .505(4) .046(10) Uiso d . 1 H
H17 .270(3) -.218(2) .047(3) .022(7) Uiso d . 1 H

loop_
_atom_site_aniso_label
_atom_site_aniso_U_11
_atom_site_aniso_U_22
_atom_site_aniso_U_33
_atom_site_aniso_U_12
_atom_site_aniso_U_13
_atom_site_aniso_U_23
Cu1 .01547(19) .0203(2) .0198(2) -.00945(15) .00461(15) .00010(15)
Cu2 .01628(14) .01745(14) .02357(16) -.00816(11) .00667(11) -.00432(11)
O1 .0181(8) .0236(8) .0224(8) -.0106(7) .0048(7) -.0008(7)
O2 .0196(8) .0226(8) .0227(8) -.0110(7) .0063(7) -.0009(7)
O3 .0203(8) .0273(9) .0288(9) -.0130(7) .0085(7) -.0103(7)
O4 .0227(8) .0246(9) .0262(9) -.0112(7) .0085(7) -.0072(7)
O5 .0190(8) .0196(8) .0309(9) -.0111(7) .0089(7) -.0060(7)
O6 .0203(8) .0217(8) .0269(9) -.0101(7) .0091(7) -.0032(7)
N1 .0188(9) .0214(10) .0220(10) -.0091(8) .0073(8) -.0030(8)
N2 .0173(9) .0181(9) .0227(10) -.0090(8) .0069(8) -.0019(7)
C1 .0186(11) .0186(11) .0234(12) -.0087(9) .0079(9) -.0027(9)
C2 .0222(11) .0180(11) .0304(13) -.0092(9) .0130(10) -.0048(9)
C3 .0253(12) .0250(12) .0225(12) -.0129(10) .0124(10) -.0060(10)
C4 .0201(11) .0218(11) .0231(11) -.0119(9) .0089(9) -.0037(9)
C5 .0293(14) .0260(13) .0238(13) -.0083(12) .0085(11) -.0014(10)
C6 .0193(11) .0163(11) .0258(12) -.0089(9) .0061(9) -.0052(9)
C7 .0197(11) .0213(11) .0294(13) -.0120(9) .0071(10) -.0023(9)
C8 .0232(12) .0188(11) .0280(12) -.0101(9) .0122(10) -.0025(9)
C9 .0241(12) .0288(13) .0297(13) -.0158(11) .0058(10) -.0049(10)
C10 .0320(15) .0501(18) .0332(15) -.0248(14) .0089(12) .0063(13)
C11 .0211(12) .0281(13) .0258(12) -.0134(10) .0062(10) -.0059(10)
C12 .0260(13) .0252(12) .0277(13) -.0144(11) .0073(10) -.0087(10)
C13 .0223(11) .0203(11) .0181(11) -.0091(9) .0039(9) -.0016(9)
C14 .0280(14) .0458(17) .0452(17) -.0245(13) .0150(13) -.0243(14)
C15 .0263(12) .0246(12) .0219(12) -.0103(10) .0072(10) -.0035(9)
C16 .0206(11) .0195(11) .0239(12) -.0103(9) .0067(9) -.0020(9)
C17 .0233(12) .0236(12) .0328(13) -.0149(10) .0107(10) -.0083(10)
C18 .0170(11) .0249(12) .0277(12) -.0114(9) .0063(9) .0005(10)
C19 .0263(12) .0255(12) .0331(14) -.0174(10) .0142(11) -.0091(10)
C20 .0239(12) .0319(14) .0359(15) -.0165(11) .0108(11) -.0022(11)
F1 .0374(10) .0356(10) .0604(13) -.0154(8) -.0178(9) .0135(9)
F2 .0377(11) .117(2) .0421(12) -.0279(12) .0089(9) -.0437(13)
F3 .0428(11) .0774(15) .0521(12) -.0478(11) -.0060(9) .0121(10)
F4 .0997(18) .0869(17) .0334(10) -.0576(15) .0344(12) -.0123(10)
F5 .0542(13) .123(2) .0498(12) -.0628(14) .0056(10) .0267(13)
F6 .0506(12) .0569(13) .0691(15) -.0133(10) .0128(11) .0369(11)
F7 .0464(11) .0681(13) .0547(12) -.0403(10) .0325(9) -.0268(10)
F8 .0540(12) .0782(15) .0870(16) -.0545(12) .0436(12) -.0581(13)
F9 .0204(9) .0706(14) .0598(13) -.0169(9) .0068(8) -.0110(11)
F10 .0368(9) .0248(8) .0341(9) -.0005(7) .0115(7) .0006(7)
F11 .0371(9) .0386(9) .0346(9) -.0203(8) .0150(7) -.0203(7)
F12 .0398(9) .0368(9) .0328(8) -.0178(8) .0217(7) -.0093(7)
F13 .0513(10) .0420(9) .0400(9) -.0304(8) .0301(8) -.0156(8)
F14 .0246(8) .0324(9) .0439(10) -.0056(7) .0129(7) -.0149(7)
F15 .0390(9) .0335(9) .0543(11) -.0281(8) .0292(8) -.0251(8)
F16 .0403(10) .0611(13) .0616(13) -.0279(9) .0156(9) .0207(10)
F17 .0264(8) .0534(11) .0419(10) -.0267(8) .0100(7) -.0088(8)
F18 .0364(10) .0558(12) .0718(13) -.0271(9) .0369(10) -.0271(10)

loop_
_atom_type_symbol
_atom_type_description
_atom_type_scat_dispersion_real
_atom_type_scat_dispersion_imag
_atom_type_scat_source
C C .0033 .0016 'International Tables Vol C Tables 4.2.6.8 and 6.1.1.4'
H H .0000 .0000 'International Tables Vol C Tables 4.2.6.8 and 6.1.1.4'
Cu Cu .3201 1.2651 'International Tables Vol C Tables 4.2.6.8 and 6.1.1.4'
F F .0171 .0103 'International Tables Vol C Tables 4.2.6.8 and 6.1.1.4'
N N .0061 .0033 'International Tables Vol C Tables 4.2.6.8 and 6.1.1.4'
O O .0106 .0060 'International Tables Vol C Tables 4.2.6.8 and 6.1.1.4'

loop_
_geom_angle_atom_site_label_1
_geom_angle_atom_site_label_2
_geom_angle_atom_site_label_3
_geom_angle_site_symmetry_1
_geom_angle_site_symmetry_3
_geom_angle
_geom_angle_publ_flag
O1 Cu1 O1 . 2_565 180.0 yes
O2 Cu1 O2 . 2_565 180.0 yes
O1 Cu1 O2 . . 92.21(7) yes
O1 Cu1 O2 . 2_565 87.79(7) yes
O1 Cu1 O2 2_565 2_565 92.21(7) no
O1 Cu1 O2 2_565 . 87.79(7) no
O1 Cu1 N1 . . 90.23(7) yes
O1 Cu1 N1 2_565 . 89.77(7) no
O2 Cu1 N1 . . 87.14(7) yes
O2 Cu1 N1 2_565 . 92.86(7) no
O2 Cu1 N1 2_565 2_565 87.14(7) no
O2 Cu1 N1 . 2_565 92.86(7) no
O1 Cu1 N1 . 2_565 89.77(7) no
O1 Cu1 N1 2_565 2_565 90.23(7) no
N1 Cu1 N1 . 2_565 180.0 ?
O3 Cu2 O4 . . 92.00(8) yes
O3 Cu2 O5 . . 86.24(7) yes
O3 Cu2 O6 . . 165.64(8) yes
O4 Cu2 O5 . . 169.08(8) yes
O4 Cu2 O6 . . 87.22(8) yes
O5 Cu2 O6 . . 91.82(7) yes
O3 Cu2 N2 . . 100.68(8) yes
O4 Cu2 N2 . . 95.99(8) yes
O5 Cu2 N2 . . 94.94(8) yes
O6 Cu2 N2 . . 93.66(7) yes
Cu1 O1 C6 . . 123.81(16) no
Cu1 O2 C8 . . 124.78(16) no
Cu2 O3 C11 . . 125.00(17) no
Cu2 O4 C13 . . 125.39(16) no
Cu2 O5 C16 . . 125.12(16) no
Cu2 O6 C18 . . 123.89(16) no
Cu1 N1 C1 . . 112.37(15) no
Cu1 N1 C4 . . 129.20(16) no
C1 N1 C4 . . 117.1(2) no
Cu2 N2 C1 . . 121.86(16) no
Cu2 N2 C2 . . 122.39(16) no
C1 N2 C2 . . 115.7(2) no
N1 C1 N2 . . 126.7(2) no
N2 C2 C3 . . 121.8(2) no
C2 C3 C4 . . 118.8(2) no
N1 C4 C3 . . 119.9(2) no
N1 C4 C5 . . 118.8(2) no
C3 C4 C5 . . 121.4(2) no
N1 C1 H1 . . 116.4(16) no
N2 C1 H1 . . 116.9(16) no
N2 C2 H2 . . 116.4(16) no
C3 C2 H2 . . 121.7(16) no
C2 C3 H3 . . 119(2) no
C4 C3 H3 . . 123(2) no
C4 C5 H5A . . 114(4) no
C4 C5 H5B . . 115(3) no
C4 C5 H5C . . 111(3) no
H5A C5 H5B . . 99(4) no
H5A C5 H5C . . 111(4) no
H5B C5 H5C . . 106(4) no
O1 C6 C7 . . 128.6(2) no
O1 C6 C9 . . 113.2(2) no
C7 C6 C9 . . 118.2(2) no
C6 C7 C8 . . 121.3(2) no
C6 C7 H7 . . 118.3(19) no
C8 C7 H7 . . 120.3(19) no
O2 C8 C7 . . 128.4(2) no
O2 C8 C10 . . 112.8(2) no
C7 C8 C10 . . 118.8(2) no
C6 C9 F1 . . 111.0(2) no
C6 C9 F2 . . 111.1(2) no
C6 C9 F3 . . 113.0(2) no
F1 C9 F2 . . 108.5(3) no
F1 C9 F3 . . 105.3(2) no
F2 C9 F3 . . 107.7(2) no
C8 C10 F4 . . 110.4(2) no
C8 C10 F5 . . 113.3(2) no
C8 C10 F6 . . 110.7(2) no
F4 C10 F5 . . 107.8(3) no
F4 C10 F6 . . 106.7(3) no
F5 C10 F6 . . 107.7(3) no
O3 C11 C12 . . 128.2(2) no
O3 C11 C14 . . 112.9(2) no
C12 C11 C14 . . 118.9(2) no
C11 C12 C13 . . 121.0(2) no
C11 C12 H12 . . 120(2) no
C13 C12 H12 . . 119(2) no
O4 C13 C12 . . 128.2(2) no
O4 C13 C15 . . 113.2(2) no
C12 C13 C15 . . 118.5(2) no
C11 C14 F7 . . 111.0(2) no
C11 C14 F9 . . 109.9(3) no
C11 C14 F8 . . 112.8(2) no
F7 C14 F8 . . 107.4(3) no
F7 C14 F9 . . 107.4(2) no
F8 C14 F9 . . 108.1(2) no
C13 C15 F10 . . 109.7(2) no
C13 C15 F11 . . 112.4(2) no
C13 C15 F12 . . 111.2(2) no
F10 C15 F11 . . 108.0(2) no
F10 C15 F12 . . 107.6(2) no
F11 C15 F12 . . 107.8(2) no
O5 C16 C17 . . 128.2(2) no
O5 C16 C19 . . 112.4(2) no
C17 C16 C19 . . 119.4(2) no
C16 C17 C18 . . 120.9(2) no
C16 C17 H17 . . 121.1(18) no
C18 C17 H17 . . 118.0(18) no
O6 C18 C17 . . 128.6(2) no
O6 C18 C20 . . 115.2(2) no
C17 C18 C20 . . 116.1(2) no
C16 C19 F13 . . 110.6(2) no
C16 C19 F14 . . 110.8(2) no
C16 C19 F15 . . 113.2(2) no
F13 C19 F14 . . 107.1(2) no
F13 C19 F15 . . 107.1(2) no
F14 C19 F15 . . 107.7(2) no
C18 C20 F16 . . 109.4(2) no
C18 C20 F17 . . 111.3(2) no
C18 C20 F18 . . 112.6(2) no
F16 C20 F17 . . 106.8(2) no
F16 C20 F18 . . 108.8(2) no
F17 C20 F18 . . 107.7(2) no

loop_
_geom_bond_atom_site_label_1
_geom_bond_atom_site_label_2
_geom_bond_site_symmetry_2
_geom_bond_distance
_geom_bond_publ_flag
Cu1 O1 . 1.9715(17) yes
Cu1 O1 2_565 1.9715(17) no
Cu1 O2 . 1.9509(17) yes
Cu1 O2 2_565 1.9509(17) no
Cu1 N1 . 2.437(2) yes
Cu1 N1 2_565 2.437(2) no
Cu2 O3 . 1.9578(18) yes
Cu2 O4 . 1.9393(18) yes
Cu2 O5 . 1.9379(17) yes
Cu2 O6 . 1.9727(18) yes
Cu2 N2 . 2.225(2) yes
O1 C6 . 1.259(3) no
O2 C8 . 1.255(3) no
O3 C11 . 1.257(3) no
O4 C13 . 1.261(3) no
O5 C16 . 1.267(3) no
O6 C18 . 1.251(3) no
N1 C1 . 1.335(3) no
N1 C4 . 1.352(3) no
N2 C1 . 1.335(3) no
N2 C2 . 1.349(3) no
C2 C3 . 1.370(4) no
C3 C4 . 1.390(3) no
C4 C5 . 1.489(4) no
C6 C7 . 1.388(4) no
C6 C9 . 1.537(3) no
C7 C8 . 1.393(3) no
C8 C10 . 1.533(4) no
C9 F2 . 1.308(3) no
C9 F1 . 1.317(3) no
C9 F3 . 1.331(3) no
C10 F6 . 1.319(4) no
C10 F5 . 1.323(3) no
C10 F4 . 1.326(4) no
C11 C12 . 1.394(4) no
C11 C14 . 1.538(4) no
C12 C13 . 1.390(4) no
C13 C15 . 1.534(3) no
C14 F7 . 1.324(4) no
C14 F8 . 1.334(3) no
C14 F9 . 1.330(4) no
C15 F10 . 1.332(3) no
C15 F11 . 1.332(3) no
C15 F12 . 1.330(3) no
C16 C17 . 1.380(3) no
C16 C19 . 1.532(3) no
C17 C18 . 1.398(4) no
C18 C20 . 1.547(3) no
C19 F13 . 1.334(3) no
C19 F14 . 1.330(3) no
C19 F15 . 1.335(3) no
C20 F16 . 1.334(3) no
C20 F17 . 1.333(3) no
C20 F18 . 1.315(3) no
C1 H1 . .96(3) no
C2 H2 . .95(3) no
C3 H3 . .85(3) no
C5 H5A . .90(6) no
C5 H5B . .82(5) no
C5 H5C . .87(5) no
C7 H7 . .91(3) no
C12 H12 . .90(4) no
C17 H17 . .91(3) no
